data_4344933
loop_
_publ_author_name
'Slavney, Adam H.'
'Smaha, Rebecca W.'
'Smith, Ian C.'
'Jaffe, Adam'
'Umeyama, Daiki'
'Karunadasa, Hemamala I.'

_publ_section_title
;
 Chemical Approaches to Addressing the Instability and Toxicity of
 Lead-Halide Perovskite Absorbers.
;
_journal_issue 1
_journal_name_full 'Inorganic chemistry'
_journal_page_first 46
_journal_page_last 55
_journal_paper_doi 10.1021/acs.inorgchem.6b01336
_journal_volume 56
_journal_year 2017
_chemical_formula_moiety 'I7 Pb2, C N H6, 2(C8 H11 F N) '
_chemical_formula_sum 'C17 H28 F2 I7 N3 Pb2'
_chemical_formula_weight 1615.15
_chemical_name_systematic 'bis(4-fluorophenethylammonium) (methylammonium) heptaiodo diplumbate'
_space_group_crystal_system monoclinic
_space_group_IT_number 15
_space_group_name_Hall '-C 2yc'
_space_group_name_H-M_alt 'C 1 2/c 1'
_symmetry_space_group_name_Hall '-C 2yc'
_symmetry_space_group_name_H-M 'C 1 2/c 1'
_atom_sites_solution_hydrogens geom
_audit_creation_date 2016-06-01
_audit_creation_method
;
Olex2 1.2
(compiled 2016.02.19 svn.r3266 for OlexSys, GUI svn.r5155)
;
_cell_angle_alpha 90
_cell_angle_beta 94.387(2)
_cell_angle_gamma 90
_cell_formula_units_Z 4
_cell_length_a 45.079(2)
_cell_length_b 8.6229(4)
_cell_length_c 8.7440(4)
_cell_measurement_reflns_used 9891
_cell_measurement_temperature 100
_cell_measurement_theta_max 25.503
_cell_measurement_theta_min 2.331
_cell_volume 3388.9(3)
_computing_cell_refinement 'SAINT v8.34A (Bruker, 2013)'
_computing_data_reduction 'SAINT v8.34A (Bruker, 2013)'
_computing_molecular_graphics 'Olex2 (Dolomanov et al., 2009)'
_computing_publication_material 'Olex2 (Dolomanov et al., 2009)'
_computing_structure_refinement 'ShelXL (Sheldrick, 2015)'
_diffrn_ambient_temperature 100
_diffrn_detector_area_resol_mean 10.42
_diffrn_measured_fraction_theta_full 0.993
_diffrn_measured_fraction_theta_max 0.990
_diffrn_measurement_device_type 'Bruker D8 with PHOTON 100 detector'
_diffrn_measurement_method '\f and \w shutterless scans'
_diffrn_radiation_monochromator 'silicon 111'
_diffrn_radiation_type synchrotron
_diffrn_radiation_wavelength 0.6888
_diffrn_reflns_av_unetI/netI 0.0337
_diffrn_reflns_Laue_measured_fraction_full 0.993
_diffrn_reflns_Laue_measured_fraction_max 0.990
_diffrn_reflns_limit_h_max 56
_diffrn_reflns_limit_h_min -56
_diffrn_reflns_limit_k_max 10
_diffrn_reflns_limit_k_min 0
_diffrn_reflns_limit_l_max 10
_diffrn_reflns_limit_l_min 0
_diffrn_reflns_number 3524
_diffrn_reflns_point_group_measured_fraction_full 0.993
_diffrn_reflns_point_group_measured_fraction_max 0.990
_diffrn_reflns_theta_full 24.411
_diffrn_reflns_theta_max 25.511
_diffrn_reflns_theta_min 2.331
_diffrn_source
;
Advanced Light Source, station 11.3.1
;
_diffrn_standards_number 0
_exptl_absorpt_coefficient_mu 14.908
_exptl_absorpt_correction_T_max 0.428914
_exptl_absorpt_correction_T_min 0.221386
_exptl_absorpt_correction_type multi-scan
_exptl_absorpt_process_details
;
 TWINABS-2012/1 (Bruker,2012) was used for absorption correction.
 
For component 1:
 wR2(int) was 0.1421 before and 0.1177 after correction.
 The Ratio of minimum to maximum transmission is 0.53.
 The \l/2 correction factor is Not present

Final HKLF 4 output contains 35414 reflections, Rint = 0.0609
 (20104 with I > 3sig(I), Rint = 0.0577)
;
_exptl_crystal_colour 'clear light red'
_exptl_crystal_colour_lustre clear
_exptl_crystal_colour_modifier light
_exptl_crystal_colour_primary red
_exptl_crystal_density_diffrn 3.154
_exptl_crystal_description plate
_exptl_crystal_F_000 2792
_exptl_crystal_preparation 'Slow evaporation from acetone/nitromethane'
_exptl_crystal_size_max 0.27
_exptl_crystal_size_mid 0.07
_exptl_crystal_size_min 0.01
_refine_diff_density_max 1.745
_refine_diff_density_min -1.892
_refine_diff_density_rms 0.284
_refine_ls_extinction_coef 0.00041(3)
_refine_ls_extinction_expression Fc^*^=kFc[1+0.001xFc^2^\l^3^/sin(2\q)]^-1/4^
_refine_ls_extinction_method 'SHELXL-2014/7 (Sheldrick 2014'
_refine_ls_goodness_of_fit_ref 1.158
_refine_ls_hydrogen_treatment constr
_refine_ls_matrix_type full
_refine_ls_number_parameters 148
_refine_ls_number_reflns 3524
_refine_ls_number_restraints 74
_refine_ls_restrained_S_all 1.146
_refine_ls_R_factor_all 0.0394
_refine_ls_R_factor_gt 0.0382
_refine_ls_shift/su_max 0.000
_refine_ls_shift/su_mean 0.000
_refine_ls_structure_factor_coef Fsqd
_refine_ls_weighting_details 'w=1/[\s^2^(Fo^2^)+(0.0418P)^2^+135.6815P] where P=(Fo^2^+2Fc^2^)/3'
_refine_ls_weighting_scheme calc
_refine_ls_wR_factor_gt 0.1022
_refine_ls_wR_factor_ref 0.1030
_reflns_Friedel_coverage 0.000
_reflns_number_gt 3442
_reflns_number_total 3524
_reflns_threshold_expression 'I > 2\s(I)'
_cod_data_source_file ic6b01336_si_003.cif
_cod_data_source_block g1
_cod_depositor_comments 'Adding full bibliography for 4344933.cif.'
_cod_database_code 4344933
_shelx_space_group_comment
;
The symmetry employed for this shelxl refinement is uniquely defined
by the following loop, which should always be used as a source of
symmetry information in preference to the above space-group names.
They are only intended as comments.
;
_olex2_refinement_description
;
1. Twinned data refinement
 Scales: 0.8576(15) 0.1424(15)
2. Fixed Uiso
 At 1.2 times of:
  All C(H) groups, All C(H,H) groups
 At 1.5 times of:
  All N(H,H,H) groups
3. Shared sites
{C1, N1A}
{N1, C1A}
{C1B, N1BA}
{N1B, C1BA}
4. Restrained distances
 C1-N1
 1.45 with sigma of 0.02
 C1B-N1B
 1.45 with sigma of 0.02
5. Rigid bond restraints
 C9, C8, C7, C6, C5, C10
 with sigma for 1-2 distances of 0.01 and sigma for 1-3 distances of 0.01
6. Uiso/Uaniso restraints and constraints
C9 \\sim C10 \\sim C8 \\sim C7 \\sim C6 \\sim C5: within 2A with sigma of 0.04
and sigma for terminal atoms of 0.08
F1 \\sim N3 \\sim C6 \\sim C10 \\sim C8 \\sim C5 \\sim C3 \\sim C7 \\sim C9
\\sim C4: within 2A with sigma of 0.04 and sigma for terminal atoms of 0.08
Uiso(N1) = Uiso(C1A) = Uiso(N1A) = Uiso(C1) = Uiso(N1B) = Uiso(C1BA) =
Uiso(N1BA) = Uiso(C1B)
7. Others
 Fixed Sof: C1(0.125) N1(0.125) C1A(0.125) N1A(0.125) C1B(0.125) N1B(0.125)
 C1BA(0.125) N1BA(0.125)
8.a Secondary CH2 refined with riding coordinates:
 C3(H3D,H3E), C4(H4A,H4B)
8.b Aromatic/amide H refined with riding coordinates:
 C6(H6), C10(H10), C7(H7), C9(H9)
8.c Idealised Me refined as rotating group:
 N3(H3A,H3B,H3C)
;
_shelx_shelxl_version_number 2014/7
_olex2_exptl_crystal_mounting_method 'Mitegen loop with a trace of mineral oil'
_olex2_submission_special_instructions 'No special instructions were received'

loop_
_space_group_symop_operation_xyz
'x, y, z'
'-x, y, -z+1/2'
'x+1/2, y+1/2, z'
'-x+1/2, y+1/2, -z+1/2'
'-x, -y, -z'
'x, -y, z-1/2'
'-x+1/2, -y+1/2, -z'
'x+1/2, -y+1/2, z-1/2'

loop_
_atom_site_label
_atom_site_type_symbol
_atom_site_fract_x
_atom_site_fract_y
_atom_site_fract_z
_atom_site_U_iso_or_equiv
_atom_site_adp_type
_atom_site_occupancy
_atom_site_site_symmetry_order
_atom_site_calc_flag
_atom_site_refinement_flags_posn
_atom_site_refinement_flags_adp
_atom_site_refinement_flags_occupancy
_atom_site_disorder_assembly
_atom_site_disorder_group
Pb1 Pb 0.07272(2) 0.75305(4) 0.27828(5) 0.01031(13) Uani 1 1 d . . . . .
I2 I 0.0000 0.75318(11) 0.2500 0.0148(2) Uani 1 2 d S T P . .
I3 I 0.07060(2) 0.55665(8) 0.58317(7) 0.01386(17) Uani 1 1 d . . . . .
I4 I 0.07061(2) 0.93769(8) -0.03297(8) 0.01766(18) Uani 1 1 d . . . . .
I5 I 0.14241(2) 0.73348(8) 0.29249(8) 0.01230(17) Uani 1 1 d . . . . .
F1 F 0.24392(15) 0.2449(8) 0.8053(8) 0.0250(16) Uani 1 1 d . U . . .
N3 N 0.12761(19) 0.3252(11) 0.3796(11) 0.0173(19) Uani 1 1 d . U . . .
H3A H 0.1307 0.4251 0.3513 0.026 Uiso 1 1 calc GR . . . .
H3B H 0.1369 0.3078 0.4741 0.026 Uiso 1 1 calc GR . . . .
H3C H 0.1077 0.3081 0.3826 0.026 Uiso 1 1 calc GR . . . .
C6 C 0.2004(2) 0.1110(14) 0.4680(12) 0.016(2) Uani 1 1 d . U . . .
H6 H 0.1940 0.0159 0.4215 0.019 Uiso 1 1 calc R . . . .
C10 C 0.2019(2) 0.3901(14) 0.4649(13) 0.017(2) Uani 1 1 d . U . . .
H10 H 0.1965 0.4860 0.4170 0.021 Uiso 1 1 calc R . . . .
C8 C 0.2271(2) 0.2468(13) 0.6697(14) 0.018(2) Uani 1 1 d . U . . .
C5 C 0.1920(2) 0.2509(12) 0.3955(13) 0.014(2) Uani 1 1 d . U . . .
C3 C 0.1401(3) 0.2154(13) 0.2633(13) 0.018(2) Uani 1 1 d . U . . .
H3D H 0.1288 0.2266 0.1625 0.022 Uiso 1 1 calc R . . . .
H3E H 0.1382 0.1067 0.2978 0.022 Uiso 1 1 calc R . . . .
C7 C 0.2176(2) 0.1078(13) 0.6051(13) 0.017(2) Uani 1 1 d . U . . .
H7 H 0.2229 0.0121 0.6538 0.021 Uiso 1 1 calc R . . . .
C9 C 0.2195(2) 0.3902(13) 0.6033(13) 0.017(2) Uani 1 1 d . U . . .
H9 H 0.2262 0.4844 0.6507 0.020 Uiso 1 1 calc R . . . .
C4 C 0.1732(2) 0.2543(13) 0.2478(14) 0.020(2) Uani 1 1 d . U . . .
H4A H 0.1813 0.1793 0.1762 0.024 Uiso 1 1 calc R . . . .
H4B H 0.1745 0.3588 0.2020 0.024 Uiso 1 1 calc R . . . .
C1 C 0.0117(10) 0.162(5) 0.165(5) 0.023(5) Uiso 0.125 1 d D . . A 1
N1 N 0.0064(10) 0.281(5) 0.277(5) 0.023(5) Uiso 0.125 1 d D . . A 1
C1A C 0.0064(10) 0.281(5) 0.277(5) 0.023(5) Uiso 0.125 1 d . . . B 2
N1A N 0.0117(10) 0.162(5) 0.165(5) 0.023(5) Uiso 0.125 1 d . . . B 2
C1B C 0.0097(9) 0.346(5) 0.341(5) 0.023(5) Uiso 0.125 1 d D . . C 3
N1B N 0.0017(14) 0.238(5) 0.219(5) 0.023(5) Uiso 0.125 1 d D . . C 3
C1BA C 0.0017(14) 0.238(5) 0.219(5) 0.023(5) Uiso 0.125 1 d . . . D 4
N1BA N 0.0097(9) 0.346(5) 0.341(5) 0.023(5) Uiso 0.125 1 d . . . D 4

loop_
_atom_site_aniso_label
_atom_site_aniso_U_11
_atom_site_aniso_U_22
_atom_site_aniso_U_33
_atom_site_aniso_U_23
_atom_site_aniso_U_13
_atom_site_aniso_U_12
Pb1 0.0103(2) 0.0105(2) 0.0100(2) -0.00012(12) 0.00033(17) 0.00019(13)
I2 0.0086(4) 0.0176(5) 0.0180(5) 0.000 0.0007(4) 0.000
I3 0.0159(3) 0.0129(3) 0.0125(3) 0.0048(2) -0.0007(2) -0.0008(2)
I4 0.0216(3) 0.0154(4) 0.0166(3) 0.0091(3) 0.0057(3) 0.0050(3)
I5 0.0095(3) 0.0146(3) 0.0127(3) -0.0007(2) 0.0004(3) -0.0005(2)
F1 0.021(3) 0.031(4) 0.021(4) 0.001(3) -0.011(3) 0.001(3)
N3 0.012(4) 0.019(5) 0.022(5) 0.003(4) 0.006(3) -0.002(4)
C6 0.005(4) 0.023(5) 0.019(5) -0.003(4) 0.000(3) 0.002(4)
C10 0.003(4) 0.021(5) 0.027(5) -0.002(4) -0.002(4) 0.002(4)
C8 0.011(5) 0.023(5) 0.018(6) 0.000(4) -0.002(4) 0.003(4)
C5 0.004(4) 0.021(5) 0.019(5) -0.001(4) 0.003(4) 0.001(3)
C3 0.024(6) 0.008(5) 0.022(6) 0.000(4) -0.002(4) 0.007(4)
C7 0.014(5) 0.018(5) 0.020(5) 0.007(4) -0.003(4) -0.004(4)
C9 0.014(5) 0.009(4) 0.027(5) -0.003(4) 0.004(4) -0.002(4)
C4 0.012(5) 0.030(7) 0.018(6) 0.001(4) 0.004(4) 0.004(4)

loop_
_atom_type_symbol
_atom_type_description
_atom_type_scat_dispersion_real
_atom_type_scat_dispersion_imag
_atom_type_scat_source
C C 0.0030 0.0020 'International Tables Vol C Tables 4.2.6.8 and 6.1.1.4'
H H 0.0000 0.0000 'International Tables Vol C Tables 4.2.6.8 and 6.1.1.4'
F F 0.0160 0.0100 'International Tables Vol C Tables 4.2.6.8 and 6.1.1.4'
I I -0.4880 1.7230 'International Tables Vol C Tables 4.2.6.8 and 6.1.1.4'
N N 0.0060 0.0030 'International Tables Vol C Tables 4.2.6.8 and 6.1.1.4'
Pb Pb -2.7770 9.6600 'International Tables Vol C Tables 4.2.6.8 and 6.1.1.4'

loop_
_geom_angle_atom_site_label_1
_geom_angle_atom_site_label_2
_geom_angle_atom_site_label_3
_geom_angle
_geom_angle_site_symmetry_1
_geom_angle_site_symmetry_3
I3 Pb1 I2 88.33(2) 6_565 .
I3 Pb1 I2 88.241(18) . .
I3 Pb1 I3 90.056(11) . 6_565
I4 Pb1 I2 88.22(2) 6_576 .
I4 Pb1 I2 88.316(18) . .
I4 Pb1 I3 176.04(2) . .
I4 Pb1 I3 90.44(2) 6_576 .
I4 Pb1 I3 87.88(2) . 6_565
I4 Pb1 I3 176.502(19) 6_576 6_565
I4 Pb1 I4 91.418(12) 6_576 .
I5 Pb1 I2 176.31(2) . .
I5 Pb1 I3 91.86(2) . .
I5 Pb1 I3 87.979(19) . 6_565
I5 Pb1 I4 91.45(2) . .
I5 Pb1 I4 95.47(2) . 6_576
Pb1 I2 Pb1 179.96(4) . 2
Pb1 I3 Pb1 154.59(3) . 6_566
Pb1 I4 Pb1 152.05(3) 6_575 .
H3A N3 H3B 109.5 . .
H3A N3 H3C 109.5 . .
H3B N3 H3C 109.5 . .
C3 N3 H3A 109.5 . .
C3 N3 H3B 109.5 . .
C3 N3 H3C 109.5 . .
C5 C6 H6 119.2 . .
C7 C6 H6 119.2 . .
C7 C6 C5 121.6(11) . .
C5 C10 H10 119.5 . .
C9 C10 H10 119.5 . .
C9 C10 C5 121.1(11) . .
F1 C8 C7 118.8(10) . .
F1 C8 C9 118.4(10) . .
C7 C8 C9 122.8(10) . .
C6 C5 C10 118.5(10) . .
C6 C5 C4 121.6(10) . .
C10 C5 C4 119.9(10) . .
N3 C3 H3D 109.8 . .
N3 C3 H3E 109.8 . .
N3 C3 C4 109.4(9) . .
H3D C3 H3E 108.2 . .
C4 C3 H3D 109.8 . .
C4 C3 H3E 109.8 . .
C6 C7 C8 118.4(10) . .
C6 C7 H7 120.8 . .
C8 C7 H7 120.8 . .
C10 C9 C8 117.7(10) . .
C10 C9 H9 121.2 . .
C8 C9 H9 121.2 . .
C5 C4 C3 114.2(10) . .
C5 C4 H4A 108.7 . .
C5 C4 H4B 108.7 . .
C3 C4 H4A 108.7 . .
C3 C4 H4B 108.7 . .
H4A C4 H4B 107.6 . .
N1A C1A N1A 82(4) 2 .
N1BA C1BA N1BA 84(5) 2 .

loop_
_geom_bond_atom_site_label_1
_geom_bond_atom_site_label_2
_geom_bond_distance
_geom_bond_site_symmetry_2
Pb1 I2 3.2684(4) .
Pb1 I3 3.1664(7) 6_565
Pb1 I3 3.1659(7) .
Pb1 I4 3.1482(8) .
Pb1 I4 3.1415(7) 6_576
Pb1 I5 3.1391(7) .
I2 Pb1 3.2685(4) 2
I3 Pb1 3.1664(7) 6_566
I4 Pb1 3.1414(7) 6_575
F1 C8 1.358(13) .
N3 H3A 0.9100 .
N3 H3B 0.9100 .
N3 H3C 0.9100 .
N3 C3 1.529(14) .
C6 H6 0.9500 .
C6 C5 1.400(15) .
C6 C7 1.379(14) .
C10 H10 0.9500 .
C10 C5 1.403(15) .
C10 C9 1.396(15) .
C8 C7 1.379(16) .
C8 C9 1.396(15) .
C5 C4 1.491(16) .
C3 H3D 0.9900 .
C3 H3E 0.9900 .
C3 C4 1.543(16) .
C7 H7 0.9500 .
C9 H9 0.9500 .
C4 H4A 0.9900 .
C4 H4B 0.9900 .
C1 N1 1.45(2) .
C1 N1 1.43(6) 2
C1A N1A 1.43(6) 2
C1A N1A 1.45(2) .
C1B N1B 1.17(6) 2
C1B N1B 1.45(2) .
C1BA N1BA 1.17(6) 2
C1BA N1BA 1.45(2) .

loop_
_geom_torsion_atom_site_label_1
_geom_torsion_atom_site_label_2
_geom_torsion_atom_site_label_3
_geom_torsion_atom_site_label_4
_geom_torsion
F1 C8 C7 C6 179.5(10)
F1 C8 C9 C10 -179.2(9)
N3 C3 C4 C5 55.7(12)
C6 C5 C4 C3 74.0(13)
C10 C5 C4 C3 -106.2(12)
C5 C6 C7 C8 -1.0(16)
C5 C10 C9 C8 0.3(16)
C7 C6 C5 C10 0.6(16)
C7 C6 C5 C4 -179.6(10)
C7 C8 C9 C10 -0.7(17)
C9 C10 C5 C6 -0.3(16)
C9 C10 C5 C4 179.9(10)
C9 C8 C7 C6 1.0(17)

loop_
_twin_individual_id
_twin_individual_mass_fraction_refined
1 0.8576(15)
2 0.1424(15)
